data_2224736
loop_
_publ_author_name
'Wu, Jun'
'Xie, Min-Hao'
'Zou, Pei'
'Liu, Ya-Ling'
'He, Yong-Jun'

_publ_section_title
;
 Diethyl 5-amino-2,4,6-triiodoisophthalate
;
_journal_coeditor_code PV2229
_journal_issue 1
_journal_name_full 'Acta Crystallographica Section E'
_journal_page_first o10
_journal_page_last o11
_journal_paper_doi 10.1107/S1600536809051149
_journal_volume 66
_journal_year 2010
_chemical_formula_iupac 'C12 H12 I3 N O4'
_chemical_formula_moiety 'C12 H12 I3 N O4'
_chemical_formula_sum 'C12 H12 I3 N O4'
_chemical_formula_weight 614.93
_chemical_name_systematic
;
Diethyl 5-amino-2,4,6-triiodoisophthalate
;
_space_group_IT_number 14
_symmetry_cell_setting monoclinic
_symmetry_space_group_name_Hall '-P 2yn'
_symmetry_space_group_name_H-M 'P 1 21/n 1'
_atom_sites_solution_hydrogens geom
_atom_sites_solution_primary direct
_atom_sites_solution_secondary difmap
_audit_creation_method SHELXL-97
_cell_angle_alpha 90.00
_cell_angle_beta 94.430(3)
_cell_angle_gamma 90.00
_cell_formula_units_Z 8
_cell_length_a 9.7410(8)
_cell_length_b 9.6870(7)
_cell_length_c 37.7290(15)
_cell_measurement_reflns_used 5986
_cell_measurement_temperature 296.0(10)
_cell_measurement_theta_max 25.2
_cell_measurement_theta_min 3.2
_cell_volume 3549.5(4)
_computing_cell_refinement 'CAD-4 Software (Enraf--Nonius, 1989)'
_computing_data_collection 'CAD-4 Software (Enraf--Nonius, 1989)'
_computing_data_reduction 'XCAD4 (Harms & Wocadlo, 1995)'
_computing_molecular_graphics 'SHELXTL (Sheldrick, 2008)'
_computing_publication_material 'SHELXTL (Sheldrick, 2008)'
_computing_structure_refinement 'SHELXL97 (Sheldrick, 2008)'
_computing_structure_solution 'SHELXS97 (Sheldrick, 2008)'
_diffrn_ambient_temperature 296.0(10)
_diffrn_measured_fraction_theta_full 0.990
_diffrn_measured_fraction_theta_max 0.990
_diffrn_measurement_device_type 'Enraf--Nonius CAD-4'
_diffrn_measurement_method \w/2\q
_diffrn_radiation_monochromator graphite
_diffrn_radiation_source 'fine-focus sealed tube'
_diffrn_radiation_type MoK\a
_diffrn_radiation_wavelength 0.71073
_diffrn_reflns_av_R_equivalents 0.0446
_diffrn_reflns_av_sigmaI/netI 0.0533
_diffrn_reflns_limit_h_max 11
_diffrn_reflns_limit_h_min -11
_diffrn_reflns_limit_k_max 11
_diffrn_reflns_limit_k_min 0
_diffrn_reflns_limit_l_max 43
_diffrn_reflns_limit_l_min 0
_diffrn_reflns_number 6676
_diffrn_reflns_theta_full 25.02
_diffrn_reflns_theta_max 25.02
_diffrn_reflns_theta_min 1.08
_diffrn_standards_decay_% 1
_diffrn_standards_interval_count 200
_diffrn_standards_interval_time 120
_diffrn_standards_number 3
_exptl_absorpt_coefficient_mu 5.293
_exptl_absorpt_correction_T_max 0.5277
_exptl_absorpt_correction_T_min 0.3617
_exptl_absorpt_correction_type psi-scan
_exptl_absorpt_process_details '(CAD-4 Software; Enraf--Nonius, 1989)'
_exptl_crystal_colour colorless
_exptl_crystal_density_diffrn 2.301
_exptl_crystal_density_method 'not measured'
_exptl_crystal_description chunk
_exptl_crystal_F_000 2256
_exptl_crystal_size_max 0.26
_exptl_crystal_size_mid 0.18
_exptl_crystal_size_min 0.12
_refine_diff_density_max 0.839
_refine_diff_density_min -1.048
_refine_ls_extinction_method none
_refine_ls_goodness_of_fit_ref 1.056
_refine_ls_hydrogen_treatment constr
_refine_ls_matrix_type full
_refine_ls_number_parameters 365
_refine_ls_number_reflns 6222
_refine_ls_number_restraints 84
_refine_ls_restrained_S_all 1.051
_refine_ls_R_factor_all 0.0928
_refine_ls_R_factor_gt 0.0598
_refine_ls_shift/su_max 0.004
_refine_ls_shift/su_mean 0.000
_refine_ls_structure_factor_coef Fsqd
_refine_ls_weighting_details 'calc w=1/[\s^2^(Fo^2^)+(0.0850P)^2^+12.0P] where P=(Fo^2^+2Fc^2^)/3'
_refine_ls_weighting_scheme calc
_refine_ls_wR_factor_gt 0.1460
_refine_ls_wR_factor_ref 0.1623
_reflns_number_gt 4259
_reflns_number_total 6281
_reflns_threshold_expression I>2sigma(I)
_cod_data_source_file pv2229.cif
_cod_data_source_block I
_cod_depositor_comments
;
The following automatic conversions were performed:
'_symmetry_cell_setting' value 'Monoclinic' changed to 'monoclinic'
according to '/home/saulius/struct/CIF-dictionaries/cif_core.dic'
dictionary named 'cif_core.dic' version 2.4.1 from 2010-06-29.

Automatic conversion script
Id: cif_fix_enum 1527 2010-12-29 10:47:43Z saulius 

The following automatic conversions were performed:

'_symmetry_cell_setting' value 'Monoclinic' changed to 'monoclinic'
according to /home/saulius/struct/CIF-dictionaries/cif_core.dic
dictionary named 'cif_core.dic' version 2.4.1 from 2010-06-29.

Automatic conversion script
Id: cif_fix_values 1715 2011-07-08 13:25:40Z adriana 
;
_cod_original_sg_symbol_H-M 'P 21/n '
_cod_database_code 2224736
_cod_database_fobs_code 2224736

loop_
_symmetry_equiv_pos_as_xyz
'x, y, z'
'-x+1/2, y+1/2, -z+1/2'
'-x, -y, -z'
'x-1/2, -y-1/2, z-1/2'

loop_
_atom_site_type_symbol
_atom_site_label
_atom_site_fract_x
_atom_site_fract_y
_atom_site_fract_z
_atom_site_U_iso_or_equiv
_atom_site_adp_type
_atom_site_calc_flag
_atom_site_refinement_flags
_atom_site_occupancy
_atom_site_disorder_assembly
_atom_site_disorder_group
I I1B 0.91907(6) 0.24382(7) 0.092312(16) 0.04395(16) Uani d . 1 . .
I I1A 0.42314(6) 0.32088(7) 0.091767(17) 0.04606(17) Uani d . 1 . .
I I3A 0.32374(7) 0.63629(7) 0.228910(16) 0.04879(18) Uani d . 1 . .
I I2B 0.81984(6) -0.08251(7) 0.227645(16) 0.04797(18) Uani d . 1 . .
I I3B 0.50611(7) -0.22049(8) 0.08379(2) 0.0610(2) Uani d . 1 . .
I I2A 0.00810(7) 0.78328(8) 0.08607(2) 0.0644(2) Uani d . 1 . .
C C7A 0.2827(8) 0.6055(9) 0.1725(2) 0.031(2) Uani d . 1 . .
O O1A 0.2558(6) 0.5972(7) 0.03825(7) 0.0469(17) Uani d D 1 . .
O O3B 0.7559(6) -0.0349(7) 0.03756(7) 0.0504(18) Uani d D 1 . .
O O1B 0.8887(4) 0.2728(4) 0.18292(16) 0.0426(17) Uani d D 1 . .
O O4A 0.5601(6) 0.4411(6) 0.18705(18) 0.0473(18) Uani d . 1 . .
O O3A 0.3932(4) 0.2852(4) 0.18200(16) 0.0433(17) Uani d D 1 . .
C C3A 0.1782(9) 0.5254(10) 0.0593(2) 0.042(2) Uani d . 1 . .
O O2B 1.0594(6) 0.1144(7) 0.18664(19) 0.0493(18) Uani d . 1 . .
O O4B 0.5915(7) 0.1160(8) 0.04744(18) 0.056(2) Uani d . 1 . .
C C5B 0.7797(8) -0.0506(9) 0.1708(2) 0.033(2) Uani d . 1 . .
C C10B 0.6797(8) 0.0387(9) 0.0585(2) 0.031(2) Uani d . 1 . .
O O2A 0.0891(6) 0.4496(7) 0.04842(18) 0.0550(19) Uani d . 1 . .
C C6A 0.1885(8) 0.6946(9) 0.1533(2) 0.036(2) Uani d . 1 . .
C C5A 0.1544(9) 0.6638(9) 0.1165(2) 0.036(2) Uani d . 1 . .
C C9B 0.8118(7) 0.0883(8) 0.11840(19) 0.0262(18) Uani d . 1 . .
N N1B 0.6258(8) -0.2450(8) 0.1678(2) 0.050(2) Uani d . 1 . .
H H1B1 0.6454 -0.2589 0.1902 0.060 Uiso calc R 1 . .
H H1B2 0.5685 -0.2985 0.1560 0.060 Uiso calc R 1 . .
C C9A 0.3143(8) 0.4725(8) 0.1186(2) 0.033(2) Uani d . 1 . .
N N1A 0.1263(9) 0.8035(8) 0.1696(2) 0.056(2) Uani d . 1 . .
H H1A1 0.1446 0.8184 0.1919 0.068 Uiso calc R 1 . .
H H1A2 0.0695 0.8562 0.1574 0.068 Uiso calc R 1 . .
C C4A 0.2167(7) 0.5527(8) 0.0986(2) 0.0280(19) Uani d . 1 . .
C C10A 0.4476(8) 0.4076(9) 0.1766(2) 0.033(2) Uani d . 1 . .
C C4B 0.8418(8) 0.0606(8) 0.1547(2) 0.030(2) Uani d . 1 . .
C C7B 0.6511(8) -0.1024(9) 0.1146(2) 0.037(2) Uani d . 1 . .
C C6B 0.6866(8) -0.1361(8) 0.1508(3) 0.038(2) Uani d . 1 . .
C C8A 0.3445(7) 0.4994(9) 0.1557(2) 0.031(2) Uani d . 1 . .
C C12A 0.4169(10) 0.0442(10) 0.1878(3) 0.055(3) Uani d U 1 . .
H H12A 0.3197 0.0535 0.1898 0.066 Uiso calc R 1 . .
H H12B 0.4525 -0.0283 0.2032 0.066 Uiso calc R 1 . .
H H12C 0.4331 0.0219 0.1637 0.066 Uiso calc R 1 . .
C C3B 0.9446(9) 0.1487(9) 0.1769(2) 0.036(2) Uani d . 1 . .
C C8B 0.7160(8) 0.0048(9) 0.0982(2) 0.034(2) Uani d . 1 . .
C C2A 0.2210(5) 0.5890(6) -0.00099(8) 0.066(3) Uani d DU 1 . .
H H2A1 0.2434 0.6767 -0.0115 0.079 Uiso calc R 1 . .
H H2A2 0.1224 0.5756 -0.0053 0.079 Uiso calc R 1 . .
C C11A 0.4865(7) 0.1753(7) 0.1980(3) 0.059(3) Uani d DU 1 . .
H H11A 0.5762 0.1802 0.1885 0.071 Uiso calc R 1 . .
H H11B 0.4980 0.1847 0.2236 0.071 Uiso calc R 1 . .
C C1A 0.2940(11) 0.4747(10) -0.0198(3) 0.079(6) Uani d DU 1 . .
H H1A3 0.3820 0.5074 -0.0261 0.095 Uiso calc R 1 . .
H H1A4 0.2392 0.4482 -0.0410 0.095 Uiso calc R 1 . .
H H1A5 0.3068 0.3964 -0.0043 0.095 Uiso calc R 1 . .
C C11B 0.7246(4) -0.0172(6) -0.00162(7) 0.075(4) Uani d DU 1 . .
H H11C 0.7324 0.0796 -0.0077 0.090 Uiso calc R 1 . .
H H11D 0.6306 -0.0460 -0.0081 0.090 Uiso calc R 1 . .
C C2B 0.9858(5) 0.3800(3) 0.1986(2) 0.055(3) Uani d DU 1 . .
H H2B1 1.0744 0.3733 0.1886 0.066 Uiso calc R 1 . .
H H2B2 0.9993 0.3697 0.2242 0.066 Uiso calc R 1 . .
C C12B 0.82239(15) -0.1014(4) -0.02254(14) 0.091(4) Uani d DU 1 . .
H H12D 0.9144 -0.0669 -0.0180 0.109 Uiso calc R 1 . .
H H12E 0.7952 -0.0942 -0.0475 0.109 Uiso calc R 1 . .
H H12F 0.8192 -0.1964 -0.0154 0.109 Uiso calc R 1 . .
C C1B 0.9166(8) 0.5171(5) 0.1888(3) 0.065(3) Uani d DU 1 . .
H H1B3 0.9270 0.5371 0.1642 0.078 Uiso calc R 1 . .
H H1B4 0.9587 0.5891 0.2034 0.078 Uiso calc R 1 . .
H H1B5 0.8205 0.5115 0.1926 0.078 Uiso calc R 1 . .

loop_
_atom_site_aniso_label
_atom_site_aniso_U_11
_atom_site_aniso_U_22
_atom_site_aniso_U_33
_atom_site_aniso_U_12
_atom_site_aniso_U_13
_atom_site_aniso_U_23
I1B 0.0448(3) 0.0435(4) 0.0429(3) -0.0117(3) -0.0009(3) 0.0084(3)
I1A 0.0493(4) 0.0430(4) 0.0450(3) 0.0190(3) -0.0021(3) -0.0076(3)
I3A 0.0498(4) 0.0544(4) 0.0417(3) -0.0005(3) 0.0010(3) -0.0106(3)
I2B 0.0499(4) 0.0517(4) 0.0420(3) 0.0022(3) 0.0012(3) 0.0126(3)
I3B 0.0494(4) 0.0581(5) 0.0734(5) -0.0217(3) -0.0083(3) -0.0128(4)
I2A 0.0537(4) 0.0603(5) 0.0769(5) 0.0315(3) -0.0088(4) 0.0136(4)
C7A 0.025(4) 0.036(5) 0.033(4) -0.012(4) -0.002(3) -0.003(4)
O1A 0.042(3) 0.059(4) 0.038(3) -0.001(3) -0.003(3) 0.011(3)
O3B 0.047(3) 0.066(4) 0.036(3) 0.023(3) -0.006(3) -0.013(3)
O1B 0.028(3) 0.027(3) 0.072(4) -0.001(3) -0.003(3) -0.007(3)
O4A 0.030(3) 0.044(4) 0.065(4) -0.007(3) -0.010(3) 0.003(3)
O3A 0.033(3) 0.036(4) 0.060(4) 0.007(3) -0.002(3) 0.018(3)
C3A 0.037(5) 0.036(5) 0.050(6) 0.012(4) -0.012(4) 0.004(4)
O2B 0.024(3) 0.044(4) 0.078(5) 0.002(3) -0.014(3) 0.007(4)
O4B 0.057(4) 0.060(4) 0.048(4) 0.012(4) -0.018(3) -0.004(4)
C5B 0.031(4) 0.036(5) 0.030(4) -0.001(4) -0.005(3) 0.010(4)
C10B 0.027(4) 0.033(5) 0.034(4) 0.007(4) -0.002(3) -0.002(4)
O2A 0.046(4) 0.054(4) 0.061(4) -0.018(3) -0.014(3) 0.002(4)
C6A 0.022(4) 0.030(5) 0.056(6) 0.006(4) 0.004(4) -0.013(4)
C5A 0.037(5) 0.028(4) 0.042(5) 0.014(4) -0.001(4) 0.012(4)
C9B 0.020(4) 0.035(5) 0.024(4) -0.002(3) 0.004(3) -0.004(3)
N1B 0.046(5) 0.037(4) 0.069(5) -0.018(4) 0.011(4) 0.006(4)
C9A 0.026(4) 0.018(4) 0.056(5) 0.008(3) 0.000(4) 0.000(4)
N1A 0.057(5) 0.041(5) 0.071(6) 0.011(4) 0.003(4) -0.014(4)
C4A 0.018(4) 0.029(4) 0.037(4) -0.001(3) -0.001(3) 0.004(4)
C10A 0.029(4) 0.027(5) 0.040(5) 0.006(4) -0.004(4) -0.001(4)
C4B 0.023(4) 0.021(4) 0.047(5) 0.005(3) -0.002(3) 0.004(4)
C7B 0.018(4) 0.043(5) 0.049(5) 0.002(4) -0.005(4) -0.013(4)
C6B 0.026(4) 0.022(5) 0.066(6) 0.003(3) 0.006(4) 0.001(4)
C8A 0.022(4) 0.036(5) 0.033(4) 0.002(3) -0.001(3) 0.009(4)
C12A 0.051(5) 0.041(5) 0.074(6) 0.014(4) 0.018(5) -0.003(5)
C3B 0.036(5) 0.031(5) 0.041(5) -0.003(4) 0.002(4) 0.002(4)
C8B 0.035(4) 0.030(5) 0.035(5) 0.004(4) -0.007(4) 0.005(4)
C2A 0.077(7) 0.085(7) 0.031(5) -0.010(6) -0.016(5) 0.022(5)
C11A 0.047(5) 0.040(5) 0.086(7) 0.014(4) -0.014(5) 0.003(5)
C1A 0.059(11) 0.052(11) 0.110(10) 0.007(9) 0.001(9) -0.008(9)
C11B 0.078(7) 0.081(8) 0.064(7) 0.022(6) -0.005(5) -0.003(6)
C2B 0.040(5) 0.035(5) 0.086(7) -0.008(4) -0.011(5) -0.021(5)
C12B 0.105(9) 0.102(9) 0.068(7) 0.002(7) 0.030(6) -0.015(7)
C1B 0.058(6) 0.048(6) 0.090(7) -0.001(5) 0.021(5) 0.001(6)

loop_
_atom_type_symbol
_atom_type_description
_atom_type_scat_dispersion_real
_atom_type_scat_dispersion_imag
_atom_type_scat_source
C C 0.0033 0.0016 'International Tables Vol C Tables 4.2.6.8 and 6.1.1.4'
H H 0.0000 0.0000 'International Tables Vol C Tables 4.2.6.8 and 6.1.1.4'
N N 0.0061 0.0033 'International Tables Vol C Tables 4.2.6.8 and 6.1.1.4'
O O 0.0106 0.0060 'International Tables Vol C Tables 4.2.6.8 and 6.1.1.4'
I I -0.4742 1.8119 'International Tables Vol C Tables 4.2.6.8 and 6.1.1.4'

loop_
_geom_angle_atom_site_label_1
_geom_angle_atom_site_label_2
_geom_angle_atom_site_label_3
_geom_angle_site_symmetry_1
_geom_angle_site_symmetry_3
_geom_angle
_geom_angle_publ_flag
C8A C7A C6A . . 120.7(7) ?
C8A C7A I3A . . 120.3(6) ?
C6A C7A I3A . . 119.0(6) ?
C3A O1A C2A . . 117.8(6) ?
C10B O3B C11B . . 116.3(5) ?
C3B O1B C2B . . 115.8(5) ?
C10A O3A C11A . . 117.6(5) ?
O2A C3A O1A . . 123.3(8) ?
O2A C3A C4A . . 124.3(9) ?
O1A C3A C4A . . 112.4(7) ?
C4B C5B C6B . . 120.3(8) ?
C4B C5B I2B . . 119.2(6) ?
C6B C5B I2B . . 120.4(6) ?
O4B C10B O3B . . 123.3(7) ?
O4B C10B C8B . . 125.3(8) ?
O3B C10B C8B . . 111.4(6) ?
N1A C6A C7A . . 121.6(8) ?
N1A C6A C5A . . 120.9(8) ?
C7A C6A C5A . . 117.4(7) ?
C4A C5A C6A . . 122.7(7) ?
C4A C5A I2A . . 116.6(6) ?
C6A C5A I2A . . 120.7(6) ?
C4B C9B C8B . . 119.7(7) ?
C4B C9B I1B . . 121.0(5) ?
C8B C9B I1B . . 119.0(6) ?
C6B N1B H1B1 . . 120.0 ?
C6B N1B H1B2 . . 120.0 ?
H1B1 N1B H1B2 . . 120.0 ?
C4A C9A C8A . . 120.4(7) ?
C4A C9A I1A . . 118.1(6) ?
C8A C9A I1A . . 121.4(5) ?
C6A N1A H1A1 . . 120.0 ?
C6A N1A H1A2 . . 120.0 ?
H1A1 N1A H1A2 . . 120.0 ?
C9A C4A C5A . . 117.1(7) ?
C9A C4A C3A . . 122.2(7) ?
C5A C4A C3A . . 120.7(7) ?
O4A C10A O3A . . 124.5(7) ?
O4A C10A C8A . . 125.0(8) ?
O3A C10A C8A . . 110.5(6) ?
C5B C4B C9B . . 120.5(7) ?
C5B C4B C3B . . 118.9(7) ?
C9B C4B C3B . . 120.6(7) ?
C8B C7B C6B . . 121.1(7) ?
C8B C7B I3B . . 118.1(6) ?
C6B C7B I3B . . 120.7(6) ?
N1B C6B C5B . . 118.7(8) ?
N1B C6B C7B . . 122.5(8) ?
C5B C6B C7B . . 118.7(8) ?
C7A C8A C9A . . 121.6(7) ?
C7A C8A C10A . . 119.9(7) ?
C9A C8A C10A . . 118.6(7) ?
C11A C12A H12A . . 109.5 ?
C11A C12A H12B . . 109.5 ?
H12A C12A H12B . . 109.5 ?
C11A C12A H12C . . 109.5 ?
H12A C12A H12C . . 109.5 ?
H12B C12A H12C . . 109.5 ?
O2B C3B O1B . . 125.2(8) ?
O2B C3B C4B . . 125.1(8) ?
O1B C3B C4B . . 109.7(6) ?
C7B C8B C9B . . 119.5(7) ?
C7B C8B C10B . . 120.9(7) ?
C9B C8B C10B . . 119.5(7) ?
O1A C2A C1A . . 115.0(7) ?
O1A C2A H2A1 . . 108.5 ?
C1A C2A H2A1 . . 108.5 ?
O1A C2A H2A2 . . 108.5 ?
C1A C2A H2A2 . . 108.5 ?
H2A1 C2A H2A2 . . 107.5 ?
C12A C11A O3A . . 104.8(6) ?
C12A C11A H11A . . 110.8 ?
O3A C11A H11A . . 110.8 ?
C12A C11A H11B . . 110.8 ?
O3A C11A H11B . . 110.8 ?
H11A C11A H11B . . 108.9 ?
C2A C1A H1A3 . . 109.5 ?
C2A C1A H1A4 . . 109.5 ?
H1A3 C1A H1A4 . . 109.5 ?
C2A C1A H1A5 . . 109.5 ?
H1A3 C1A H1A5 . . 109.5 ?
H1A4 C1A H1A5 . . 109.5 ?
O3B C11B C12B . . 111.3(4) ?
O3B C11B H11C . . 109.4 ?
C12B C11B H11C . . 109.4 ?
O3B C11B H11D . . 109.4 ?
C12B C11B H11D . . 109.4 ?
H11C C11B H11D . . 108.0 ?
O1B C2B C1B . . 104.8(4) ?
O1B C2B H2B1 . . 110.8 ?
C1B C2B H2B1 . . 110.8 ?
O1B C2B H2B2 . . 110.8 ?
C1B C2B H2B2 . . 110.8 ?
H2B1 C2B H2B2 . . 108.9 ?
C11B C12B H12D . . 109.5 ?
C11B C12B H12E . . 109.5 ?
H12D C12B H12E . . 109.5 ?
C11B C12B H12F . . 109.5 ?
H12D C12B H12F . . 109.5 ?
H12E C12B H12F . . 109.5 ?
C2B C1B H1B3 . . 109.5 ?
C2B C1B H1B4 . . 109.5 ?
H1B3 C1B H1B4 . . 109.5 ?
C2B C1B H1B5 . . 109.5 ?
H1B3 C1B H1B5 . . 109.5 ?
H1B4 C1B H1B5 . . 109.5 ?

loop_
_geom_bond_atom_site_label_1
_geom_bond_atom_site_label_2
_geom_bond_site_symmetry_2
_geom_bond_distance
_geom_bond_publ_flag
I1B C9B . 2.119(8) ?
I1A C9A . 2.115(8) ?
I3A C7A . 2.156(8) ?
I2B C5B . 2.171(8) ?
I3B C7B . 2.098(8) ?
I2A C5A . 2.107(8) ?
C7A C8A . 1.370(12) ?
C7A C6A . 1.418(11) ?
O1A C3A . 1.334(11) ?
O1A C2A . 1.495(4) ?
O3B C10B . 1.333(9) ?
O3B C11B . 1.496(4) ?
O1B C3B . 1.347(9) ?
O1B C2B . 1.496(6) ?
O4A C10A . 1.182(9) ?
O3A C10A . 1.321(9) ?
O3A C11A . 1.495(9) ?
C3A O2A . 1.186(10) ?
C3A C4A . 1.521(12) ?
O2B C3B . 1.197(10) ?
O4B C10B . 1.191(10) ?
C5B C4B . 1.397(11) ?
C5B C6B . 1.405(12) ?
C10B C8B . 1.547(11) ?
C6A N1A . 1.384(11) ?
C6A C5A . 1.432(12) ?
C5A C4A . 1.431(11) ?
C9B C4B . 1.405(11) ?
C9B C8B . 1.412(11) ?
N1B C6B . 1.390(11) ?
N1B H1B1 . 0.8600 ?
N1B H1B2 . 0.8600 ?
C9A C4A . 1.403(10) ?
C9A C8A . 1.433(11) ?
N1A H1A1 . 0.8600 ?
N1A H1A2 . 0.8600 ?
C10A C8A . 1.515(11) ?
C4B C3B . 1.517(11) ?
C7B C8B . 1.386(12) ?
C7B C6B . 1.421(13) ?
C12A C11A . 1.477(12) ?
C12A H12A . 0.9600 ?
C12A H12B . 0.9600 ?
C12A H12C . 0.9600 ?
C2A C1A . 1.521(12) ?
C2A H2A1 . 0.9700 ?
C2A H2A2 . 0.9700 ?
C11A H11A . 0.9700 ?
C11A H11B . 0.9700 ?
C1A H1A3 . 0.9600 ?
C1A H1A4 . 0.9600 ?
C1A H1A5 . 0.9600 ?
C11B C12B . 1.521(6) ?
C11B H11C . 0.9700 ?
C11B H11D . 0.9700 ?
C2B C1B . 1.522(7) ?
C2B H2B1 . 0.9700 ?
C2B H2B2 . 0.9700 ?
C12B H12D . 0.9600 ?
C12B H12E . 0.9600 ?
C12B H12F . 0.9600 ?
C1B H1B3 . 0.9600 ?
C1B H1B4 . 0.9600 ?
C1B H1B5 . 0.9600 ?

loop_
_geom_hbond_atom_site_label_D
_geom_hbond_atom_site_label_H
_geom_hbond_atom_site_label_A
_geom_hbond_site_symmetry_A
_geom_hbond_distance_DH
_geom_hbond_distance_HA
_geom_hbond_distance_DA
_geom_hbond_angle_DHA
_geom_hbond_publ_flag
C2A H2A2 O2A 3_565 0.97 2.54 3.411(8) 150 yes
C12A H12A O2B 1_455 0.96 2.60 3.545(11) 169 yes

loop_
_geom_torsion_atom_site_label_1
_geom_torsion_atom_site_label_2
_geom_torsion_atom_site_label_3
_geom_torsion_atom_site_label_4
_geom_torsion_site_symmetry_1
_geom_torsion_site_symmetry_2
_geom_torsion_site_symmetry_3
_geom_torsion_site_symmetry_4
_geom_torsion
_geom_torsion_publ_flag
C2A O1A C3A O2A . . . . 4.7(12) ?
C2A O1A C3A C4A . . . . -175.0(6) ?
C11B O3B C10B O4B . . . . -0.5(12) ?
C11B O3B C10B C8B . . . . 176.6(6) ?
C8A C7A C6A N1A . . . . -179.1(8) ?
I3A C7A C6A N1A . . . . 2.4(11) ?
C8A C7A C6A C5A . . . . 3.9(12) ?
I3A C7A C6A C5A . . . . -174.6(6) ?
N1A C6A C5A C4A . . . . 179.6(8) ?
C7A C6A C5A C4A . . . . -3.4(12) ?
N1A C6A C5A I2A . . . . -0.1(12) ?
C7A C6A C5A I2A . . . . 176.9(6) ?
C8A C9A C4A C5A . . . . 2.3(11) ?
I1A C9A C4A C5A . . . . -173.8(6) ?
C8A C9A C4A C3A . . . . -178.2(7) ?
I1A C9A C4A C3A . . . . 5.6(10) ?
C6A C5A C4A C9A . . . . 0.3(12) ?
I2A C5A C4A C9A . . . . 180.0(6) ?
C6A C5A C4A C3A . . . . -179.2(8) ?
I2A C5A C4A C3A . . . . 0.5(10) ?
O2A C3A C4A C9A . . . . 89.2(11) ?
O1A C3A C4A C9A . . . . -91.1(9) ?
O2A C3A C4A C5A . . . . -91.4(11) ?
O1A C3A C4A C5A . . . . 88.3(9) ?
C11A O3A C10A O4A . . . . -9.2(13) ?
C11A O3A C10A C8A . . . . 172.1(7) ?
C6B C5B C4B C9B . . . . 0.1(12) ?
I2B C5B C4B C9B . . . . -176.5(6) ?
C6B C5B C4B C3B . . . . -178.4(7) ?
I2B C5B C4B C3B . . . . 5.0(10) ?
C8B C9B C4B C5B . . . . 1.4(12) ?
I1B C9B C4B C5B . . . . -173.9(6) ?
C8B C9B C4B C3B . . . . 179.8(7) ?
I1B C9B C4B C3B . . . . 4.5(10) ?
C4B C5B C6B N1B . . . . -179.4(8) ?
I2B C5B C6B N1B . . . . -2.9(11) ?
C4B C5B C6B C7B . . . . -3.6(12) ?
I2B C5B C6B C7B . . . . 172.9(6) ?
C8B C7B C6B N1B . . . . -178.5(8) ?
I3B C7B C6B N1B . . . . -1.7(11) ?
C8B C7B C6B C5B . . . . 6.0(12) ?
I3B C7B C6B C5B . . . . -177.3(6) ?
C6A C7A C8A C9A . . . . -1.4(12) ?
I3A C7A C8A C9A . . . . 177.0(6) ?
C6A C7A C8A C10A . . . . 178.5(7) ?
I3A C7A C8A C10A . . . . -3.1(10) ?
C4A C9A C8A C7A . . . . -1.8(12) ?
I1A C9A C8A C7A . . . . 174.2(6) ?
C4A C9A C8A C10A . . . . 178.3(7) ?
I1A C9A C8A C10A . . . . -5.7(10) ?
O4A C10A C8A C7A . . . . -72.2(12) ?
O3A C10A C8A C7A . . . . 106.5(9) ?
O4A C10A C8A C9A . . . . 107.7(10) ?
O3A C10A C8A C9A . . . . -73.6(9) ?
C2B O1B C3B O2B . . . . 8.9(12) ?
C2B O1B C3B C4B . . . . -169.2(6) ?
C5B C4B C3B O2B . . . . 73.7(12) ?
C9B C4B C3B O2B . . . . -104.8(10) ?
C5B C4B C3B O1B . . . . -108.2(8) ?
C9B C4B C3B O1B . . . . 73.3(10) ?
C6B C7B C8B C9B . . . . -4.6(12) ?
I3B C7B C8B C9B . . . . 178.6(6) ?
C6B C7B C8B C10B . . . . 178.4(7) ?
I3B C7B C8B C10B . . . . 1.6(10) ?
C4B C9B C8B C7B . . . . 0.9(12) ?
I1B C9B C8B C7B . . . . 176.3(6) ?
C4B C9B C8B C10B . . . . 178.0(7) ?
I1B C9B C8B C10B . . . . -6.7(10) ?
O4B C10B C8B C7B . . . . 89.1(11) ?
O3B C10B C8B C7B . . . . -87.9(9) ?
O4B C10B C8B C9B . . . . -87.9(11) ?
O3B C10B C8B C9B . . . . 95.1(9) ?
C3A O1A C2A C1A . . . . -90.6(9) ?
C10A O3A C11A C12A . . . . -158.0(8) ?
C10B O3B C11B C12B . . . . 177.5(6) ?
C3B O1B C2B C1B . . . . 157.5(8) ?
